data_7049757
loop_
_publ_author_name
'Wang, Yingxia'
'Eichhoefer, Andreas'
'Weigend, Florian'
'Fenske, Dieter'
'Fuhr, Olaf'

_publ_section_title
;
 The coordination behavior of
 2,3-bis(diphenylphosphino)maleic-N-phenylimide towards copper, silver,
 gold and palladium
;
_journal_name_full 'Dalton Transactions'
_journal_paper_doi 10.1039/C8DT05003A
_journal_year 2019
_chemical_formula_moiety 'C68 H50 N2 O4 P4 Pd'
_chemical_formula_sum 'C68 H50 N2 O4 P4 Pd'
_chemical_formula_weight 1189.38
_space_group_crystal_system monoclinic
_space_group_IT_number 15
_space_group_name_Hall '-C 2yc'
_space_group_name_H-M_alt 'C 1 2/c 1'
_symmetry_space_group_name_Hall '-C 2yc'
_symmetry_space_group_name_H-M 'C 1 2/c 1'
_atom_sites_solution_hydrogens geom
_atom_sites_solution_primary heavy
_audit_creation_date 2017-05-30
_audit_creation_method
;
Olex2 1.2
(compiled 2017.03.02 svn.r3394 for OlexSys, GUI svn.r5324)
;
_audit_update_record
;
2018-06-07 deposited with the CCDC.    2019-04-17 downloaded from the CCDC.
;
_cell_angle_alpha 90
_cell_angle_beta 106.616(4)
_cell_angle_gamma 90
_cell_formula_units_Z 4
_cell_length_a 15.9829(7)
_cell_length_b 15.0730(8)
_cell_length_c 23.6619(13)
_cell_measurement_reflns_used 13965
_cell_measurement_temperature 180.15
_cell_measurement_theta_max 27.18
_cell_measurement_theta_min 2.25
_cell_volume 5462.4(5)
_computing_molecular_graphics 'Olex2 (Dolomanov et al., 2009)'
_computing_publication_material 'Olex2 (Dolomanov et al., 2009)'
_computing_structure_refinement 'ShelXL (Sheldrick, 2015)'
_computing_structure_solution 'ShelXS (Sheldrick, 2008)'
_diffrn_ambient_temperature 180.15
_diffrn_detector 'image plate (34 cm diameter)'
_diffrn_detector_area_resol_mean 6.67
_diffrn_detector_type STOE
_diffrn_measured_fraction_theta_full 0.989
_diffrn_measured_fraction_theta_max 0.987
_diffrn_measurement_device '2-circle goniometer'
_diffrn_measurement_device_type 'Stoe IPDS2T'
_diffrn_measurement_method 'rotation method'
_diffrn_radiation_collimation '0.5 mm diameter, monocapillary'
_diffrn_radiation_monochromator 'plane graphite'
_diffrn_radiation_probe x-ray
_diffrn_radiation_type MoK\a
_diffrn_radiation_wavelength 0.71073
_diffrn_reflns_av_R_equivalents 0.0275
_diffrn_reflns_av_unetI/netI 0.0314
_diffrn_reflns_Laue_measured_fraction_full 0.989
_diffrn_reflns_Laue_measured_fraction_max 0.987
_diffrn_reflns_limit_h_max 20
_diffrn_reflns_limit_h_min -20
_diffrn_reflns_limit_k_max 19
_diffrn_reflns_limit_k_min -17
_diffrn_reflns_limit_l_max 29
_diffrn_reflns_limit_l_min -29
_diffrn_reflns_number 13297
_diffrn_reflns_point_group_measured_fraction_full 0.989
_diffrn_reflns_point_group_measured_fraction_max 0.987
_diffrn_reflns_theta_full 25.242
_diffrn_reflns_theta_max 26.732
_diffrn_reflns_theta_min 2.255
_diffrn_source 'sealed X-ray tube, 12 x 0.4 mm long-fine focus'
_diffrn_source_current 40
_diffrn_source_power 2.000
_diffrn_source_target Mo
_diffrn_source_type 'sealed X-ray tube'
_diffrn_source_voltage 50
_exptl_absorpt_coefficient_mu 0.511
_exptl_absorpt_correction_T_max 0.9424
_exptl_absorpt_correction_T_min 0.7964
_exptl_absorpt_correction_type integration
_exptl_absorpt_process_details 'STOE Xred and LANA'
_exptl_crystal_colour 'reddish brown'
_exptl_crystal_colour_modifier reddish
_exptl_crystal_colour_primary brown
_exptl_crystal_density_diffrn 1.446
_exptl_crystal_description block
_exptl_crystal_F_000 2440
_exptl_crystal_size_max 0.38
_exptl_crystal_size_mid 0.24
_exptl_crystal_size_min 0.14
_refine_diff_density_max 0.958
_refine_diff_density_min -0.440
_refine_diff_density_rms 0.070
_refine_ls_extinction_method none
_refine_ls_goodness_of_fit_ref 1.037
_refine_ls_hydrogen_treatment constr
_refine_ls_matrix_type full
_refine_ls_number_parameters 337
_refine_ls_number_reflns 5731
_refine_ls_number_restraints 0
_refine_ls_restrained_S_all 1.037
_refine_ls_R_factor_all 0.0500
_refine_ls_R_factor_gt 0.0365
_refine_ls_shift/su_max 0.001
_refine_ls_shift/su_mean 0.000
_refine_ls_structure_factor_coef Fsqd
_refine_ls_weighting_details 'w=1/[\s^2^(Fo^2^)+(0.0555P)^2^+3.8126P] where P=(Fo^2^+2Fc^2^)/3'
_refine_ls_weighting_scheme calc
_refine_ls_wR_factor_gt 0.0909
_refine_ls_wR_factor_ref 0.0954
_reflns_Friedel_coverage 0.000
_reflns_number_gt 4579
_reflns_number_total 5731
_reflns_threshold_expression 'I > 2\s(I)'
_cod_data_source_file c8dt05003a2.cif
_cod_data_source_block wyx010-dcm-cyhex-2nd
_cod_database_code 7049757
_shelx_shelxl_version_number 2014/7
_shelx_space_group_comment
;
The symmetry employed for this shelxl refinement is uniquely defined
by the following loop, which should always be used as a source of
symmetry information in preference to the above space-group names.
They are only intended as comments.
;
_olex2_refinement_description
;
1. Fixed Uiso
 At 1.2 times of:
  All C(H) groups, All C(H,H) groups
2. Others
 Fixed Sof: O1A(0.6) O1B(0.4) N1A(0.6) N1B(0.4) C1A(0.5) C2A(0.5) H2A(0.5)
 C3A(0.5) H3A(0.5) C4A(0.5) H4A(0.5) C5A(0.5) H5A(0.5) C6A(0.5) H6A(0.5)
 C1B(0.5) C2B(0.5) H2B(0.5) C3B(0.5) H3B(0.5) C4B(0.5) H4B(0.5) C5B(0.5)
 H5B(0.5) C6B(0.5) H6B(0.5) C13A(0.6) C14A(0.6) C13B(0.4) C14B(0.4) C17A(0.6)
 C18A(0.6) H18A(0.6) C19A(0.6) H19A(0.6) C20A(0.6) H20A(0.6) C17B(0.4)
 C18B(0.4) H18B(0.4) C19B(0.4) H19B(0.4) C20B(0.4) H20B(0.4) H21(0.5) H21A(0.5)
 H22(0.5) H22A(0.5) C23A(0.5) C24A(0.5) H24A(0.5) C25A(0.5) H25A(0.5) C26A(0.5)
 H26A(0.5) C27A(0.5) H27A(0.5) C28A(0.5) H28A(0.5) C26B(0.5) H26B(0.5)
 C28B(0.5) H28B(0.5) C25B(0.5) H25B(0.5) C27B(0.5) H27B(0.5) C23B(0.5)
 C24B(0.5) H24B(0.5)
3.a Aromatic/amide H refined with riding coordinates:
 C2A(H2A), C3A(H3A), C4A(H4A), C5A(H5A), C6A(H6A), C2B(H2B), C3B(H3B),
 C4B(H4B), C5B(H5B), C6B(H6B), C8(H8), C9(H9), C10(H10), C11(H11), C12(H12),
 C18A(H18A), C19A(H19A), C20A(H20A), C18B(H18B), C19B(H19B), C20B(H20B),
 C21(H21), C21(H21A), C22(H22), C22(H22A), C24A(H24A), C25A(H25A), C26A(H26A),
 C27A(H27A), C28A(H28A), C26B(H26B), C28B(H28B), C25B(H25B), C27B(H27B),
 C24B(H24B), C30(H30), C31(H31), C32(H32), C33(H33), C34(H34)
;
_olex2_submission_special_instructions 'No special instructions were received'

loop_
_space_group_symop_operation_xyz
'x, y, z'
'-x, y, -z+1/2'
'x+1/2, y+1/2, z'
'-x+1/2, y+1/2, -z+1/2'
'-x, -y, -z'
'x, -y, z-1/2'
'-x+1/2, -y+1/2, -z'
'x+1/2, -y+1/2, z-1/2'

loop_
_atom_site_label
_atom_site_type_symbol
_atom_site_fract_x
_atom_site_fract_y
_atom_site_fract_z
_atom_site_U_iso_or_equiv
_atom_site_adp_type
_atom_site_occupancy
_atom_site_site_symmetry_order
_atom_site_calc_flag
_atom_site_refinement_flags_posn
_atom_site_refinement_flags_adp
_atom_site_refinement_flags_occupancy
_atom_site_disorder_assembly
_atom_site_disorder_group
Pd1 Pd 0.0000 0.50791(2) 0.2500 0.01658(9) Uani 1 2 d S T P B .
P1 P -0.15391(4) 0.50601(5) 0.21649(3) 0.03098(16) Uani 1 1 d . . . . .
P2 P -0.01627(4) 0.50774(4) 0.34542(2) 0.02022(13) Uani 1 1 d . . . . .
O2 O -0.14620(13) 0.52151(16) 0.43374(8) 0.0432(5) Uani 1 1 d . . . . .
O1A O -0.3444(2) 0.4696(2) 0.24877(15) 0.0406(8) Uiso 0.6 1 d . . . A 1
O1B O -0.3433(3) 0.5297(3) 0.2491(2) 0.0378(11) Uiso 0.4 1 d . . . A 2
N1A N -0.2668(2) 0.4969(3) 0.34796(16) 0.0225(8) Uiso 0.6 1 d . . . A 1
N1B N -0.2615(3) 0.5276(4) 0.3500(2) 0.0195(12) Uiso 0.4 1 d . . . A 2
C1A C -0.2094(4) 0.5924(4) 0.1761(2) 0.0190(12) Uiso 0.5 1 d . . . B 1
C2A C -0.1662(4) 0.6731(5) 0.1879(2) 0.0252(13) Uiso 0.5 1 d . . . B 1
H2A H -0.1074 0.6746 0.2120 0.030 Uiso 0.5 1 calc R . . B 1
C3A C -0.2083(5) 0.7530(4) 0.1646(3) 0.0358(13) Uiso 0.5 1 d . . . B 1
H3A H -0.1776 0.8077 0.1729 0.043 Uiso 0.5 1 calc R . . B 1
C4A C -0.2927(4) 0.7519(5) 0.1304(3) 0.0292(11) Uiso 0.5 1 d . . . B 1
H4A H -0.3215 0.8055 0.1151 0.035 Uiso 0.5 1 calc R . . B 1
C5A C -0.3362(4) 0.6708(4) 0.1180(3) 0.0333(12) Uiso 0.5 1 d . . . B 1
H5A H -0.3948 0.6698 0.0935 0.040 Uiso 0.5 1 calc R . . B 1
C6A C -0.2956(4) 0.5908(4) 0.1408(2) 0.0296(11) Uiso 0.5 1 d . . . B 1
H6A H -0.3264 0.5363 0.1322 0.035 Uiso 0.5 1 calc R . . B 1
C1B C -0.1946(4) 0.6203(5) 0.1800(2) 0.0238(13) Uiso 0.5 1 d . . . B 2
C2B C -0.1428(5) 0.6952(4) 0.1931(3) 0.0330(16) Uiso 0.5 1 d . . . B 2
H2B H -0.0841 0.6906 0.2171 0.040 Uiso 0.5 1 calc R . . B 2
C3B C -0.1760(6) 0.7760(5) 0.1713(3) 0.0496(17) Uiso 0.5 1 d . . . B 2
H3B H -0.1403 0.8274 0.1807 0.060 Uiso 0.5 1 calc R . . B 2
C4B C -0.2612(6) 0.7835(5) 0.1359(3) 0.0499(17) Uiso 0.5 1 d . . . B 2
H4B H -0.2834 0.8401 0.1212 0.060 Uiso 0.5 1 calc R . . B 2
C5B C -0.3128(5) 0.7115(6) 0.1219(3) 0.0409(14) Uiso 0.5 1 d . . . B 2
H5B H -0.3707 0.7178 0.0968 0.049 Uiso 0.5 1 calc R . . B 2
C6B C -0.2821(4) 0.6263(5) 0.1440(3) 0.0375(14) Uiso 0.5 1 d . . . B 2
H6B H -0.3187 0.5754 0.1350 0.045 Uiso 0.5 1 calc R . . B 2
C7 C -0.20327(19) 0.4098(2) 0.17409(13) 0.0438(7) Uani 1 1 d . . . . .
C8 C -0.2297(2) 0.4079(3) 0.11238(14) 0.0517(9) Uani 1 1 d . . . . .
H8 H -0.2258 0.4600 0.0907 0.062 Uiso 1 1 calc R . . . .
C9 C -0.2616(3) 0.3302(3) 0.08305(16) 0.0719(13) Uani 1 1 d . . . . .
H9 H -0.2799 0.3294 0.0412 0.086 Uiso 1 1 calc R . . . .
C10 C -0.2673(3) 0.2538(4) 0.1137(2) 0.0879(17) Uani 1 1 d . . . . .
H10 H -0.2889 0.2007 0.0931 0.105 Uiso 1 1 calc R . . . .
C11 C -0.2413(3) 0.2548(3) 0.1747(2) 0.0826(15) Uani 1 1 d . . . . .
H11 H -0.2448 0.2023 0.1960 0.099 Uiso 1 1 calc R . . . .
C12 C -0.2104(2) 0.3319(3) 0.20452(16) 0.0578(10) Uani 1 1 d . . . . .
H12 H -0.1937 0.3322 0.2464 0.069 Uiso 1 1 calc R . . . .
C13A C -0.2757(3) 0.4854(3) 0.28637(19) 0.0256(8) Uiso 0.6 1 d . . . A 1
C14A C -0.1894(3) 0.4941(3) 0.2804(2) 0.0231(10) Uiso 0.6 1 d . . . A 1
C13B C -0.2733(4) 0.5271(4) 0.2876(3) 0.0221(12) Uiso 0.4 1 d . . . A 2
C14B C -0.1866(5) 0.5216(5) 0.2820(3) 0.0225(16) Uiso 0.4 1 d . . . A 2
C15 C -0.12940(16) 0.51307(16) 0.33603(11) 0.0256(5) Uani 1 1 d . . . . .
C16 C -0.17528(17) 0.51553(17) 0.38024(11) 0.0279(5) Uani 1 1 d . . . . .
C17A C -0.3375(3) 0.4946(3) 0.3740(2) 0.0268(11) Uiso 0.6 1 d . . . A 1
C18A C -0.3194(4) 0.4806(4) 0.4343(2) 0.0410(11) Uiso 0.6 1 d . . . A 1
H18A H -0.2609 0.4721 0.4578 0.049 Uiso 0.6 1 calc R . . A 1
C19A C -0.3879(4) 0.4792(4) 0.4602(2) 0.0414(11) Uiso 0.6 1 d . . . A 1
H19A H -0.3754 0.4718 0.5016 0.050 Uiso 0.6 1 calc R . . A 1
C20A C -0.4724(4) 0.4883(4) 0.4266(3) 0.0335(16) Uiso 0.6 1 d . . . A 1
H20A H -0.5192 0.4860 0.4439 0.040 Uiso 0.6 1 calc R . . A 1
C17B C -0.3318(5) 0.5220(5) 0.3761(3) 0.0211(15) Uiso 0.4 1 d . . . A 2
C18B C -0.3162(4) 0.5297(4) 0.4367(3) 0.0255(12) Uiso 0.4 1 d . . . A 2
H18B H -0.2587 0.5407 0.4611 0.031 Uiso 0.4 1 calc R . . A 2
C19B C -0.3849(4) 0.5214(4) 0.4618(3) 0.0250(12) Uiso 0.4 1 d . . . A 2
H19B H -0.3737 0.5235 0.5034 0.030 Uiso 0.4 1 calc R . . A 2
C20B C -0.4688(6) 0.5101(6) 0.4263(4) 0.030(2) Uiso 0.4 1 d . . . A 2
H20B H -0.5152 0.5087 0.4440 0.036 Uiso 0.4 1 calc R . . A 2
C21 C -0.48792(19) 0.5009(2) 0.36681(13) 0.0386(6) Uani 1 1 d . . . . .
H21 H -0.5464 0.5063 0.3426 0.046 Uiso 0.5 1 calc R . . A 1
H21A H -0.5463 0.4913 0.3433 0.046 Uiso 0.5 1 calc R . . A 2
C22 C -0.41969(18) 0.50579(18) 0.34114(12) 0.0349(6) Uani 1 1 d . . . . .
H22 H -0.4318 0.5171 0.3001 0.042 Uiso 0.5 1 calc R . . A 1
H22A H -0.4317 0.4983 0.2997 0.042 Uiso 0.5 1 calc R . . A 2
C23A C 0.0235(4) 0.6091(4) 0.3883(3) 0.0216(17) Uiso 0.5 1 d . . . B 1
C24A C -0.0243(5) 0.6863(4) 0.3714(3) 0.0294(15) Uiso 0.5 1 d . . . B 1
H24A H -0.0769 0.6853 0.3400 0.035 Uiso 0.5 1 calc R . . B 1
C25A C 0.0047(5) 0.7637(4) 0.4001(3) 0.0394(14) Uiso 0.5 1 d . . . B 1
H25A H -0.0283 0.8165 0.3887 0.047 Uiso 0.5 1 calc R . . B 1
C26A C 0.0817(5) 0.7663(4) 0.4458(3) 0.0387(13) Uiso 0.5 1 d . . . B 1
H26A H 0.1015 0.8213 0.4645 0.046 Uiso 0.5 1 calc R . . B 1
C27A C 0.1298(4) 0.6907(5) 0.4646(3) 0.0336(12) Uiso 0.5 1 d . . . B 1
H27A H 0.1817 0.6921 0.4966 0.040 Uiso 0.5 1 calc R . . B 1
C28A C 0.0995(4) 0.6113(4) 0.4347(3) 0.0284(14) Uiso 0.5 1 d . . . B 1
H28A H 0.1317 0.5581 0.4464 0.034 Uiso 0.5 1 calc R . . B 1
C26B C 0.1184(5) 0.7413(5) 0.4570(3) 0.0366(13) Uiso 0.5 1 d . . . B 2
H26B H 0.1457 0.7914 0.4791 0.044 Uiso 0.5 1 calc R . . B 2
C28B C 0.1141(4) 0.5844(4) 0.4410(3) 0.0279(13) Uiso 0.5 1 d . . . B 2
H28B H 0.1382 0.5272 0.4518 0.033 Uiso 0.5 1 calc R . . B 2
C25B C 0.0444(5) 0.7538(4) 0.4107(3) 0.0398(14) Uiso 0.5 1 d . . . B 2
H25B H 0.0212 0.8115 0.4004 0.048 Uiso 0.5 1 calc R . . B 2
C27B C 0.1543(4) 0.6585(4) 0.4722(3) 0.0334(13) Uiso 0.5 1 d . . . B 2
H27B H 0.2061 0.6521 0.5039 0.040 Uiso 0.5 1 calc R . . B 2
C23B C 0.0394(5) 0.5935(4) 0.3945(3) 0.0211(17) Uiso 0.5 1 d . . . B 2
C24B C 0.0044(5) 0.6798(4) 0.3795(3) 0.0330(17) Uiso 0.5 1 d . . . B 2
H24B H -0.0471 0.6870 0.3477 0.040 Uiso 0.5 1 calc R . . B 2
C29 C 0.01913(17) 0.40576(17) 0.38457(11) 0.0272(5) Uani 1 1 d . . . . .
C30 C 0.0321(2) 0.3979(2) 0.44516(12) 0.0373(6) Uani 1 1 d . . . . .
H30 H 0.0262 0.4483 0.4678 0.045 Uiso 1 1 calc R . . . .
C31 C 0.0535(2) 0.3165(3) 0.47212(15) 0.0545(9) Uani 1 1 d . . . . .
H31 H 0.0637 0.3114 0.5136 0.065 Uiso 1 1 calc R . . . .
C32 C 0.0601(3) 0.2431(3) 0.43967(19) 0.0620(11) Uani 1 1 d . . . . .
H32 H 0.0743 0.1873 0.4586 0.074 Uiso 1 1 calc R . . . .
C33 C 0.0461(3) 0.2496(2) 0.37946(17) 0.0544(9) Uani 1 1 d . . . . .
H33 H 0.0507 0.1984 0.3571 0.065 Uiso 1 1 calc R . . . .
C34 C 0.0254(2) 0.33068(18) 0.35169(14) 0.0370(6) Uani 1 1 d . . . . .
H34 H 0.0155 0.3352 0.3102 0.044 Uiso 1 1 calc R . . . .

loop_
_atom_site_aniso_label
_atom_site_aniso_U_11
_atom_site_aniso_U_22
_atom_site_aniso_U_33
_atom_site_aniso_U_23
_atom_site_aniso_U_13
_atom_site_aniso_U_12
Pd1 0.01608(13) 0.01892(13) 0.01421(12) 0.000 0.00346(9) 0.000
P1 0.0170(3) 0.0582(4) 0.0168(3) 0.0056(3) 0.0033(2) 0.0041(3)
P2 0.0187(3) 0.0258(3) 0.0156(3) -0.0020(2) 0.0041(2) -0.0006(2)
O2 0.0286(10) 0.0812(15) 0.0190(9) -0.0058(9) 0.0051(8) 0.0010(10)
C7 0.0202(15) 0.084(2) 0.0257(14) -0.0026(14) 0.0038(12) -0.0152(14)
C8 0.0295(17) 0.093(3) 0.0297(15) -0.0012(16) 0.0038(13) -0.0186(17)
C9 0.049(2) 0.126(4) 0.0338(18) -0.020(2) 0.0007(17) -0.042(2)
C10 0.080(3) 0.118(4) 0.063(3) -0.022(3) 0.016(2) -0.071(3)
C11 0.083(3) 0.106(3) 0.060(3) -0.008(2) 0.023(2) -0.063(3)
C12 0.048(2) 0.089(3) 0.0372(18) 0.0010(17) 0.0143(16) -0.0329(19)
C15 0.0225(12) 0.0311(12) 0.0221(11) 0.0022(9) 0.0045(9) 0.0041(10)
C16 0.0217(12) 0.0391(13) 0.0217(12) 0.0016(10) 0.0045(10) 0.0055(10)
C21 0.0251(14) 0.0558(17) 0.0360(15) -0.0038(12) 0.0106(12) 0.0023(12)
C22 0.0290(14) 0.0484(15) 0.0277(13) -0.0007(11) 0.0087(11) 0.0051(12)
C29 0.0207(13) 0.0369(13) 0.0228(12) 0.0052(10) 0.0046(10) 0.0062(10)
C30 0.0338(16) 0.0550(17) 0.0223(13) 0.0069(11) 0.0067(12) 0.0107(13)
C31 0.047(2) 0.078(2) 0.0389(18) 0.0316(17) 0.0128(16) 0.0174(17)
C32 0.057(2) 0.058(2) 0.071(3) 0.0361(19) 0.020(2) 0.0232(18)
C33 0.064(2) 0.0391(16) 0.066(2) 0.0107(15) 0.029(2) 0.0155(15)
C34 0.0431(18) 0.0350(14) 0.0363(15) 0.0035(11) 0.0169(14) 0.0087(12)

loop_
_atom_type_symbol
_atom_type_description
_atom_type_scat_dispersion_real
_atom_type_scat_dispersion_imag
_atom_type_scat_source
C C 0.0033 0.0016 'International Tables Vol C Tables 4.2.6.8 and 6.1.1.4'
H H 0.0000 0.0000 'International Tables Vol C Tables 4.2.6.8 and 6.1.1.4'
N N 0.0061 0.0033 'International Tables Vol C Tables 4.2.6.8 and 6.1.1.4'
O O 0.0106 0.0060 'International Tables Vol C Tables 4.2.6.8 and 6.1.1.4'
P P 0.1023 0.0942 'International Tables Vol C Tables 4.2.6.8 and 6.1.1.4'
Pd Pd -0.9988 1.0072 'International Tables Vol C Tables 4.2.6.8 and 6.1.1.4'

loop_
_exptl_crystal_face_index_h
_exptl_crystal_face_index_k
_exptl_crystal_face_index_l
_exptl_crystal_face_perp_dist
0 0 -1 0.2310
0 0 1 0.2420
-1 1 0 0.0000
1 -1 0 0.1410
1 1 0 0.1040
-1 -1 0 0.0960

loop_
_geom_angle_atom_site_label_1
_geom_angle_atom_site_label_2
_geom_angle_atom_site_label_3
_geom_angle
_geom_angle_site_symmetry_1
_geom_angle_site_symmetry_3
P1 Pd1 P1 178.61(4) 2 .
P2 Pd1 P1 86.08(2) 2 2
P2 Pd1 P1 93.92(2) 2 .
P2 Pd1 P1 93.92(2) . 2
P2 Pd1 P1 86.08(2) . .
P2 Pd1 P2 179.87(3) . 2
C1A P1 Pd1 120.3(2) . .
C1A P1 C7 103.1(2) . .
C1A P1 C14A 108.3(2) . .
C1B P1 Pd1 108.8(2) . .
C7 P1 Pd1 116.31(11) . .
C7 P1 C1B 115.1(2) . .
C14A P1 Pd1 105.78(16) . .
C14A P1 C7 101.36(19) . .
C14B P1 Pd1 104.0(2) . .
C14B P1 C1B 97.1(3) . .
C14B P1 C7 113.4(3) . .
C15 P2 Pd1 105.73(8) . .
C15 P2 C23A 102.2(2) . .
C15 P2 C23B 110.5(2) . .
C15 P2 C29 105.33(11) . .
C23A P2 Pd1 114.43(19) . .
C23B P2 Pd1 116.81(19) . .
C23B P2 C29 104.9(2) . .
C29 P2 Pd1 113.03(8) . .
C29 P2 C23A 114.6(2) . .
C13A N1A C16 110.3(3) . .
C13A N1A C17A 124.9(4) . .
C17A N1A C16 124.8(3) . .
C16 N1B C13B 110.6(4) . .
C16 N1B C17B 124.3(5) . .
C17B N1B C13B 123.8(5) . .
C2A C1A P1 114.0(4) . .
C2A C1A C6A 119.1(5) . .
C6A C1A P1 126.2(5) . .
C1A C2A C3A 120.9(6) . .
C4A C3A C2A 120.2(7) . .
C3A C4A C5A 119.1(6) . .
C4A C5A C6A 121.6(6) . .
C1A C6A C5A 119.1(6) . .
C2B C1B P1 121.2(5) . .
C2B C1B C6B 120.5(6) . .
C6B C1B P1 117.9(5) . .
C3B C2B C1B 120.0(7) . .
C2B C3B C4B 120.6(8) . .
C5B C4B C3B 120.7(7) . .
C4B C5B C6B 121.0(7) . .
C1B C6B C5B 117.1(7) . .
C8 C7 P1 123.3(3) . .
C8 C7 C12 118.3(3) . .
C12 C7 P1 118.3(2) . .
C9 C8 C7 119.9(4) . .
C10 C9 C8 120.9(4) . .
C9 C10 C11 119.6(4) . .
C12 C11 C10 120.1(4) . .
C11 C12 C7 121.0(3) . .
O1A C13A N1A 124.8(4) . .
O1A C13A C14A 129.5(4) . .
C14A C13A N1A 105.7(4) . .
C13A C14A P1 130.3(4) . .
C15 C14A P1 118.4(3) . .
C15 C14A C13A 109.9(3) . .
O1B C13B N1B 126.1(5) . .
O1B C13B C14B 129.4(6) . .
C14B C13B N1B 104.5(5) . .
C13B C14B P1 128.2(5) . .
C15 C14B P1 121.5(5) . .
C15 C14B C13B 109.2(5) . .
C14A C15 P2 120.3(2) . .
C14A C15 C16 109.3(3) . .
C14B C15 P2 121.2(3) . .
C14B C15 C16 109.8(3) . .
C16 C15 P2 128.9(2) . .
O2 C16 N1A 125.5(2) . .
O2 C16 N1B 124.0(3) . .
O2 C16 C15 129.3(2) . .
N1B C16 C15 105.6(3) . .
C15 C16 N1A 104.8(2) . .
C18A C17A N1A 119.1(5) . .
C22 C17A N1A 120.9(4) . .
C22 C17A C18A 120.0(4) . .
C17A C18A C19A 119.5(5) . .
C20A C19A C18A 120.8(5) . .
C19A C20A C21 118.0(5) . .
N1B C17B C22 121.4(5) . .
C18B C17B N1B 120.6(6) . .
C18B C17B C22 117.9(5) . .
C17B C18B C19B 120.1(6) . .
C20B C19B C18B 120.0(6) . .
C21 C20B C19B 122.4(7) . .
C20A C21 C22 121.4(4) . .
C20B C21 C22 118.3(5) . .
C17A C22 C21 120.2(3) . .
C21 C22 C17B 121.1(3) . .
C24A C23A P2 117.5(5) . .
C28A C23A P2 122.8(5) . .
C28A C23A C24A 119.6(6) . .
C25A C24A C23A 119.7(7) . .
C24A C25A C26A 120.8(7) . .
C27A C26A C25A 121.1(6) . .
C26A C27A C28A 117.6(6) . .
C23A C28A C27A 121.2(7) . .
C25B C26B C27B 122.1(6) . .
C23B C28B C27B 120.5(7) . .
C26B C25B C24B 118.3(7) . .
C26B C27B C28B 119.6(7) . .
C28B C23B P2 126.9(5) . .
C28B C23B C24B 118.6(6) . .
C24B C23B P2 114.3(5) . .
C25B C24B C23B 120.9(7) . .
C30 C29 P2 122.3(2) . .
C34 C29 P2 117.93(19) . .
C34 C29 C30 119.5(2) . .
C31 C30 C29 119.7(3) . .
C32 C31 C30 120.5(3) . .
C31 C32 C33 120.4(3) . .
C32 C33 C34 120.0(3) . .
C33 C34 C29 119.9(3) . .

loop_
_geom_bond_atom_site_label_1
_geom_bond_atom_site_label_2
_geom_bond_distance
_geom_bond_site_symmetry_2
Pd1 P1 2.3591(6) .
Pd1 P1 2.3590(6) 2
Pd1 P2 2.3456(6) 2
Pd1 P2 2.3455(6) .
P1 C1A 1.707(5) .
P1 C1B 1.953(6) .
P1 C7 1.811(3) .
P1 C14A 1.769(4) .
P1 C14B 1.787(6) .
P2 C15 1.759(3) .
P2 C23A 1.844(6) .
P2 C23B 1.795(6) .
P2 C29 1.800(2) .
O2 C16 1.221(3) .
O1A C13A 1.223(6) .
O1B C13B 1.226(8) .
N1A C13A 1.434(5) .
N1A C16 1.470(5) .
N1A C17A 1.434(6) .
N1B C13B 1.435(8) .
N1B C16 1.371(6) .
N1B C17B 1.432(8) .
C1A C2A 1.388(8) .
C1A C6A 1.391(8) .
C2A C3A 1.413(9) .
C3A C4A 1.361(10) .
C4A C5A 1.395(8) .
C5A C6A 1.402(8) .
C1B C2B 1.382(9) .
C1B C6B 1.417(9) .
C2B C3B 1.369(10) .
C3B C4B 1.385(12) .
C4B C5B 1.346(10) .
C5B C6B 1.421(10) .
C7 C8 1.399(4) .
C7 C12 1.400(5) .
C8 C9 1.383(5) .
C9 C10 1.378(7) .
C10 C11 1.382(6) .
C11 C12 1.375(6) .
C13A C14A 1.433(6) .
C14A C15 1.419(5) .
C13B C14B 1.431(9) .
C14B C15 1.348(7) .
C15 C16 1.440(3) .
C17A C18A 1.388(7) .
C17A C22 1.333(6) .
C18A C19A 1.400(7) .
C19A C20A 1.364(8) .
C20A C21 1.378(7) .
C17B C18B 1.387(9) .
C17B C22 1.432(8) .
C18B C19B 1.396(8) .
C19B C20B 1.374(11) .
C20B C21 1.360(9) .
C21 C22 1.394(4) .
C23A C24A 1.387(10) .
C23A C28A 1.384(9) .
C24A C25A 1.362(9) .
C25A C26A 1.387(11) .
C26A C27A 1.377(10) .
C27A C28A 1.404(9) .
C26B C25B 1.375(11) .
C26B C27B 1.378(9) .
C28B C27B 1.390(8) .
C28B C23B 1.380(10) .
C25B C24B 1.389(10) .
C23B C24B 1.420(9) .
C29 C30 1.394(4) .
C29 C34 1.393(4) .
C30 C31 1.381(4) .
C31 C32 1.368(6) .
C32 C33 1.381(5) .
C33 C34 1.382(4) .
